data_7113320
loop_
_publ_author_name
'Yuichi Takasaki'
'Satoshi Takamizawa'

_publ_section_title
;
 A preferable molecular crystal membrane for H2 gas separation
;
_journal_name_full Chem.Commun.
_journal_page_first 5662
_journal_paper_doi 10.1039/C4CC01494D
_journal_volume 50
_journal_year 2014
_chemical_formula_sum 'C64 H40 Cu2 N2 O8'
_chemical_formula_weight 1092.06
_chemical_name_systematic
; 
 ? 
;
_space_group_IT_number 126
_symmetry_cell_setting tetragonal
_symmetry_space_group_name_Hall '-P 4a 2bc'
_symmetry_space_group_name_H-M 'P 4/n n c :2'
_atom_sites_solution_hydrogens geom
_atom_sites_solution_primary direct
_atom_sites_solution_secondary difmap
_audit_creation_method SHELXL-97
_cell_angle_alpha 90.00
_cell_angle_beta 90.00
_cell_angle_gamma 90.00
_cell_formula_units_Z 2
_cell_length_a 16.589(2)
_cell_length_b 16.589(2)
_cell_length_c 9.584(2)
_cell_measurement_reflns_used 1152
_cell_measurement_temperature 90
_cell_measurement_theta_max 21.32
_cell_measurement_theta_min 2.45
_cell_volume 2637.5(7)
_computing_cell_refinement 'Bruker SMART'
_computing_data_collection 'Bruker SMART'
_computing_data_reduction 'Bruker SAINT'
_computing_molecular_graphics 'Bruker SHELXTL'
_computing_publication_material 'Bruker SHELXTL'
_computing_structure_refinement 'SHELXL-97 (Sheldrick, 1997)'
_computing_structure_solution 'SHELXS-97 (Sheldrick, 1990)'
_diffrn_ambient_temperature 90
_diffrn_detector_area_resol_mean 8.366
_diffrn_measured_fraction_theta_full 0.998
_diffrn_measured_fraction_theta_max 0.998
_diffrn_measurement_device_type 'CCD area detector'
_diffrn_measurement_method 'phi and omega scans'
_diffrn_radiation_monochromator graphite
_diffrn_radiation_source 'fine-focus sealed tube'
_diffrn_radiation_type MoK\a
_diffrn_radiation_wavelength 0.71073
_diffrn_reflns_av_R_equivalents 0.1282
_diffrn_reflns_av_sigmaI/netI 0.0606
_diffrn_reflns_limit_h_max 19
_diffrn_reflns_limit_h_min -19
_diffrn_reflns_limit_k_max 19
_diffrn_reflns_limit_k_min -13
_diffrn_reflns_limit_l_max 11
_diffrn_reflns_limit_l_min -11
_diffrn_reflns_number 13444
_diffrn_reflns_theta_full 25.01
_diffrn_reflns_theta_max 25.01
_diffrn_reflns_theta_min 2.46
_exptl_absorpt_coefficient_mu 0.866
_exptl_absorpt_correction_T_max 0.9261
_exptl_absorpt_correction_T_min 0.6813
_exptl_absorpt_correction_type empirical
_exptl_absorpt_process_details
;
SADABS; sheldrick, 1996
;
_exptl_crystal_colour red
_exptl_crystal_density_diffrn 1.375
_exptl_crystal_density_method 'not measured'
_exptl_crystal_description rod
_exptl_crystal_F_000 1120
_exptl_crystal_size_max 0.48
_exptl_crystal_size_mid 0.12
_exptl_crystal_size_min 0.09
_refine_diff_density_max 1.046
_refine_diff_density_min -1.207
_refine_diff_density_rms 0.093
_refine_ls_extinction_method none
_refine_ls_goodness_of_fit_ref 0.958
_refine_ls_hydrogen_treatment constr
_refine_ls_matrix_type full
_refine_ls_number_parameters 91
_refine_ls_number_reflns 1178
_refine_ls_number_restraints 7
_refine_ls_restrained_S_all 1.807
_refine_ls_R_factor_all 0.0806
_refine_ls_R_factor_gt 0.0519
_refine_ls_shift/su_max 0.000
_refine_ls_shift/su_mean 0.000
_refine_ls_structure_factor_coef Fsqd
_refine_ls_weighting_details 'calc w=1/[\s^2^(Fo^2^)+(0.0991P)^2^+0.0000P] where P=(Fo^2^+2Fc^2^)/3'
_refine_ls_weighting_scheme calc
_refine_ls_wR_factor_gt 0.1400
_refine_ls_wR_factor_ref 0.1493
_reflns_number_gt 755
_reflns_number_total 1178
_reflns_threshold_expression >2sigma(I)
_cod_data_source_file c4cc01494d2.cif
_cod_data_source_block 1
_cod_original_cell_volume 2637.5(8)
_cod_original_sg_symbol_H-M P4/nnc
_cod_database_code 7113320

loop_
_symmetry_equiv_pos_as_xyz
'x, y, z'
'-x+1/2, -y+1/2, z'
'-y+1/2, x, z'
'y, -x+1/2, z'
'-x+1/2, y, -z+1/2'
'x, -y+1/2, -z+1/2'
'y, x, -z+1/2'
'-y+1/2, -x+1/2, -z+1/2'
'-x, -y, -z'
'x-1/2, y-1/2, -z'
'y-1/2, -x, -z'
'-y, x-1/2, -z'
'x-1/2, -y, z-1/2'
'-x, y-1/2, z-1/2'
'-y, -x, z-1/2'
'y-1/2, x-1/2, z-1/2'

loop_
_atom_site_label
_atom_site_type_symbol
_atom_site_fract_x
_atom_site_fract_y
_atom_site_fract_z
_atom_site_U_iso_or_equiv
_atom_site_adp_type
_atom_site_occupancy
_atom_site_symmetry_multiplicity
_atom_site_calc_flag
_atom_site_refinement_flags
C1 C 0.6422(4) 0.6422(4) 0.2500 0.021(2) Uani 1 2 d S
C2 C 0.5793(4) 0.5793(4) 0.2500 0.022(2) Uani 1 2 d S
C3 C 0.5123(5) 0.5870(5) 0.1602(8) 0.0247(19) Uani 1 1 d .
C4 C 0.5008(5) 0.6550(5) 0.0706(8) 0.029(2) Uani 1 1 d .
H4 H 0.5388 0.6978 0.0719 0.035 Uiso 1 1 calc R
C5 C 0.4363(5) 0.6592(5) -0.0161(8) 0.030(2) Uani 1 1 d .
H5 H 0.4300 0.7049 -0.0748 0.036 Uiso 1 1 calc R
C6 C 0.3785(5) 0.5969(5) -0.0207(8) 0.033(2) Uani 1 1 d .
H6 H 0.3345 0.6000 -0.0839 0.039 Uiso 1 1 calc R
C7 C 0.3858(5) 0.5325(5) 0.0654(9) 0.032(2) Uani 1 1 d .
H7 H 0.3462 0.4911 0.0628 0.039 Uiso 1 1 calc R
C8 C 0.4520(5) 0.5257(5) 0.1599(8) 0.027(2) Uani 1 1 d .
C9 C 0.4643(4) 0.4643(4) 0.2500 0.034(3) Uani 1 2 d S
H9 H 0.4239 0.4239 0.2500 0.040 Uiso 1 2 calc SR
C10 C 0.7046(4) 0.7088(4) -0.1791 0.079(7) Uani 0.50 1 d PRDU
H10 H 0.6471 0.6776 -0.1417 0.094 Uiso 0.50 1 d PR
N1 N 0.7500 0.7500 -0.1056(12) 0.020(3) Uani 1 4 d S
Cu1 Cu 0.7500 0.7500 0.11775(16) 0.0195(7) Uani 1 4 d S
O1 O 0.6807(3) 0.6550(3) 0.1374(5) 0.0232(13) Uani 1 1 d .

loop_
_atom_site_aniso_label
_atom_site_aniso_U_11
_atom_site_aniso_U_22
_atom_site_aniso_U_33
_atom_site_aniso_U_23
_atom_site_aniso_U_13
_atom_site_aniso_U_12
C1 0.025(3) 0.025(3) 0.014(5) -0.002(4) 0.002(4) 0.005(5)
C2 0.028(4) 0.028(4) 0.011(5) -0.003(4) 0.003(4) -0.001(5)
C3 0.031(5) 0.028(5) 0.015(4) -0.006(3) 0.002(4) 0.001(4)
C4 0.038(5) 0.031(5) 0.017(4) 0.000(4) 0.001(4) 0.000(4)
C5 0.034(5) 0.035(5) 0.021(5) -0.002(4) 0.000(4) 0.003(4)
C6 0.031(5) 0.044(6) 0.023(5) -0.005(4) -0.005(4) 0.002(4)
C7 0.028(5) 0.045(6) 0.024(5) -0.008(4) 0.001(4) -0.003(4)
C8 0.032(5) 0.032(5) 0.015(4) -0.004(4) 0.002(4) 0.000(4)
C9 0.035(4) 0.035(4) 0.031(7) -0.005(5) 0.005(5) -0.003(5)
C10 0.095(15) 0.115(15) 0.025(9) -0.001(12) 0.004(11) -0.076(12)
N1 0.027(4) 0.027(4) 0.008(6) 0.000 0.000 0.000
Cu1 0.0271(8) 0.0271(8) 0.0043(9) 0.000 0.000 0.000
O1 0.027(3) 0.032(3) 0.010(3) 0.000(2) 0.000(2) 0.001(3)

loop_
_atom_type_symbol
_atom_type_description
_atom_type_scat_dispersion_real
_atom_type_scat_dispersion_imag
_atom_type_scat_source
C C 0.0033 0.0016 'International Tables Vol C Tables 4.2.6.8 and 6.1.1.4'
H H 0.0000 0.0000 'International Tables Vol C Tables 4.2.6.8 and 6.1.1.4'
N N 0.0061 0.0033 'International Tables Vol C Tables 4.2.6.8 and 6.1.1.4'
O O 0.0106 0.0060 'International Tables Vol C Tables 4.2.6.8 and 6.1.1.4'
Cu Cu 0.3201 1.2651 'International Tables Vol C Tables 4.2.6.8 and 6.1.1.4'

loop_
_geom_angle_atom_site_label_1
_geom_angle_atom_site_label_2
_geom_angle_atom_site_label_3
_geom_angle
_geom_angle_site_symmetry_1
_geom_angle_site_symmetry_3
O1 C1 O1 123.6(10) 7 .
O1 C1 C2 118.2(5) 7 .
O1 C1 C2 118.2(5) . .
C3 C2 C3 121.0(10) 7 .
C3 C2 C1 119.5(5) 7 .
C3 C2 C1 119.5(5) . .
C2 C3 C8 119.3(8) . .
C2 C3 C4 122.9(8) . .
C8 C3 C4 117.8(7) . .
C5 C4 C3 121.0(8) . .
C4 C5 C6 121.1(8) . .
C7 C6 C5 119.9(8) . .
C6 C7 C8 121.1(8) . .
C9 C8 C3 115.4(7) . .
C9 C8 C7 125.5(8) . .
C3 C8 C7 119.0(8) . .
C8 C9 C8 129.6(10) 7 .
N1 C10 C10 124.4(5) . 7_554
N1 C10 C10 54.4(3) . 4_565
C10 C10 C10 92.8 7_554 4_565
N1 C10 C10 54.4(3) . 3_655
C10 C10 C10 86.9 7_554 3_655
C10 C10 C10 90.0 4_565 3_655
N1 C10 C10 90.5(6) . 6_564
C10 C10 C10 48.2(3) 7_554 6_564
C10 C10 C10 44.9(3) 4_565 6_564
C10 C10 C10 92.0 3_655 6_564
N1 C10 C10 85.9(6) . 5_654
C10 C10 C10 45.1(3) 7_554 5_654
C10 C10 C10 87.9 4_565 5_654
C10 C10 C10 42.1(3) 3_655 5_654
C10 C10 C10 61.8(3) 6_564 5_654
N1 C10 C10 34.7(5) . 2_665
C10 C10 C10 89.8 7_554 2_665
C10 C10 C10 45.0 4_565 2_665
C10 C10 C10 45.0 3_655 2_665
C10 C10 C10 61.51(17) 6_564 2_665
C10 C10 C10 56.65(13) 5_654 2_665
C10 N1 C10 110.7(10) . 2_665
C10 N1 C10 71.1(5) . 3_655
C10 N1 C10 71.1(5) 2_665 3_655
C10 N1 C10 71.1(5) . 4_565
C10 N1 C10 71.1(5) 2_665 4_565
C10 N1 C10 110.7(10) 3_655 4_565
C10 N1 Cu1 124.7(5) . .
C10 N1 Cu1 124.7(5) 2_665 .
C10 N1 Cu1 124.7(5) 3_655 .
C10 N1 Cu1 124.7(5) 4_565 .
O1 Cu1 O1 89.47(3) . 3_655
O1 Cu1 O1 169.0(3) . 2_665
O1 Cu1 O1 89.47(3) 3_655 2_665
O1 Cu1 O1 89.47(3) . 4_565
O1 Cu1 O1 169.0(3) 3_655 4_565
O1 Cu1 O1 89.47(3) 2_665 4_565
O1 Cu1 N1 95.52(14) . .
O1 Cu1 N1 95.52(14) 3_655 .
O1 Cu1 N1 95.52(14) 2_665 .
O1 Cu1 N1 95.52(14) 4_565 .
O1 Cu1 Cu1 84.48(14) . 5_655
O1 Cu1 Cu1 84.48(14) 3_655 5_655
O1 Cu1 Cu1 84.48(14) 2_665 5_655
O1 Cu1 Cu1 84.48(14) 4_565 5_655
N1 Cu1 Cu1 180.000(1) . 5_655
C1 O1 Cu1 120.7(5) . .

loop_
_geom_bond_atom_site_label_1
_geom_bond_atom_site_label_2
_geom_bond_distance
_geom_bond_site_symmetry_2
C1 O1 1.271(7) 7
C1 O1 1.271(7) .
C1 C2 1.477(14) .
C2 C3 1.410(9) 7
C2 C3 1.410(9) .
C3 C8 1.426(12) .
C3 C4 1.431(11) .
C4 C5 1.356(11) .
C5 C6 1.411(11) .
C6 C7 1.355(12) .
C7 C8 1.429(12) .
C8 C9 1.351(9) .
C9 C8 1.351(9) 7
C10 N1 1.238(10) .
C10 C10 1.3627 7_554
C10 C10 1.440(13) 4_565
C10 C10 1.440(13) 3_655
C10 C10 1.929(9) 6_564
C10 C10 2.030(10) 5_654
C10 C10 2.036(19) 2_665
N1 C10 1.238(10) 2_665
N1 C10 1.238(10) 3_655
N1 C10 1.238(10) 4_565
N1 Cu1 2.141(11) .
Cu1 O1 1.960(5) .
Cu1 O1 1.960(5) 3_655
Cu1 O1 1.960(5) 2_665
Cu1 O1 1.960(5) 4_565
Cu1 Cu1 2.535(3) 5_655

loop_
_geom_torsion_atom_site_label_1
_geom_torsion_atom_site_label_2
_geom_torsion_atom_site_label_3
_geom_torsion_atom_site_label_4
_geom_torsion
_geom_torsion_site_symmetry_1
_geom_torsion_site_symmetry_4
O1 C1 C2 C3 -61.1(4) 7 7
O1 C1 C2 C3 118.9(4) . 7
O1 C1 C2 C3 118.9(4) 7 .
O1 C1 C2 C3 -61.1(4) . .
C3 C2 C3 C8 -0.4(5) 7 .
C1 C2 C3 C8 179.6(5) . .
C3 C2 C3 C4 178.0(8) 7 .
C1 C2 C3 C4 -2.0(8) . .
C2 C3 C4 C5 178.7(7) . .
C8 C3 C4 C5 -2.8(11) . .
C3 C4 C5 C6 0.1(12) . .
C4 C5 C6 C7 1.8(12) . .
C5 C6 C7 C8 -1.0(12) . .
C2 C3 C8 C9 0.9(10) . .
C4 C3 C8 C9 -177.7(6) . .
C2 C3 C8 C7 -177.9(6) . .
C4 C3 C8 C7 3.6(11) . .
C6 C7 C8 C9 179.6(7) . .
C6 C7 C8 C3 -1.8(12) . .
C3 C8 C9 C8 -0.4(5) . 7
C7 C8 C9 C8 178.2(9) . 7
C10 C10 N1 C10 5.0 7_554 2_665
C10 C10 N1 C10 -60.4(3) 4_565 2_665
C10 C10 N1 C10 60.4(3) 3_655 2_665
C10 C10 N1 C10 -31.69(15) 6_564 2_665
C10 C10 N1 C10 30.03(17) 5_654 2_665
C10 C10 N1 C10 -55.4(3) 7_554 3_655
C10 C10 N1 C10 -120.7(6) 4_565 3_655
C10 C10 N1 C10 -92.1(4) 6_564 3_655
C10 C10 N1 C10 -30.3(2) 5_654 3_655
C10 C10 N1 C10 -60.4(3) 2_665 3_655
C10 C10 N1 C10 65.4(3) 7_554 4_565
C10 C10 N1 C10 120.7(6) 3_655 4_565
C10 C10 N1 C10 28.7(3) 6_564 4_565
C10 C10 N1 C10 90.4(4) 5_654 4_565
C10 C10 N1 C10 60.4(3) 2_665 4_565
C10 C10 N1 Cu1 -175.00(3) 7_554 .
C10 C10 N1 Cu1 119.6(3) 4_565 .
C10 C10 N1 Cu1 -119.6(3) 3_655 .
C10 C10 N1 Cu1 148.31(15) 6_564 .
C10 C10 N1 Cu1 -149.97(17) 5_654 .
C10 C10 N1 Cu1 180.000(3) 2_665 .
C10 N1 Cu1 O1 11.66(15) . .
C10 N1 Cu1 O1 -168.34(15) 2_665 .
C10 N1 Cu1 O1 -78.34(15) 3_655 .
C10 N1 Cu1 O1 101.66(15) 4_565 .
C10 N1 Cu1 O1 101.66(15) . 3_655
C10 N1 Cu1 O1 -78.34(15) 2_665 3_655
C10 N1 Cu1 O1 11.66(15) 3_655 3_655
C10 N1 Cu1 O1 -168.34(15) 4_565 3_655
C10 N1 Cu1 O1 -168.34(15) . 2_665
C10 N1 Cu1 O1 11.66(15) 2_665 2_665
C10 N1 Cu1 O1 101.66(15) 3_655 2_665
C10 N1 Cu1 O1 -78.34(15) 4_565 2_665
C10 N1 Cu1 O1 -78.34(15) . 4_565
C10 N1 Cu1 O1 101.66(15) 2_665 4_565
C10 N1 Cu1 O1 -168.34(15) 3_655 4_565
C10 N1 Cu1 O1 11.66(15) 4_565 4_565
C10 N1 Cu1 Cu1 127(100) . 5_655
C10 N1 Cu1 Cu1 -53(100) 2_665 5_655
C10 N1 Cu1 Cu1 37(100) 3_655 5_655
C10 N1 Cu1 Cu1 -143(100) 4_565 5_655
O1 C1 O1 Cu1 -11.68(18) 7 .
C2 C1 O1 Cu1 168.32(18) . .
O1 Cu1 O1 C1 105.5(3) 3_655 .
O1 Cu1 O1 C1 21.0(3) 2_665 .
O1 Cu1 O1 C1 -63.5(4) 4_565 .
N1 Cu1 O1 C1 -159.0(3) . .
Cu1 Cu1 O1 C1 21.0(3) 5_655 .
